data_7062160
loop_
_publ_author_name
'Cemalo\(glu, Re\,sit'
'Asmafiliz, Nuran'
'K\?il\?i\,c, Zeynel'
'\,Co\,sut, B\"unyemin'
'Sabah, B\"u\,sra Nur'
'A\,c\?ik, Leyla'
'\,Cer\,ci, Nebahat Aytuna'
'H\"okelek, Tuncer'

_publ_section_title
;
 Phosphorus--nitrogen compounds: part 68. Synthesis, characterization,
 stereogenism, photophysical and bioactivity studies of novel
 unsymmetrical dispiro(N/N)cyclotriphosphazenes with carbazolyl and
 4-chlorobenzyl pendant arms
;
_journal_issue 4
_journal_name_full 'New Journal of Chemistry'
_journal_page_first 1900
_journal_page_last 1915
_journal_paper_doi 10.1039/D2NJ05010B
_journal_volume 47
_journal_year 2023
_chemical_formula_moiety 'C29 H36 Cl3 N8 P3'
_chemical_formula_sum 'C29 H36 Cl3 N8 P3'
_chemical_formula_weight 695.92
_space_group_crystal_system orthorhombic
_space_group_IT_number 61
_space_group_name_Hall '-P 2ac 2ab'
_space_group_name_H-M_alt 'P b c a'
_atom_sites_solution_hydrogens geom
_audit_creation_method SHELXL-2018/3
_audit_update_record
;
2022-09-28 deposited with the CCDC.	2022-12-12 downloaded from the CCDC.
;
_cell_angle_alpha 90
_cell_angle_beta 90
_cell_angle_gamma 90
_cell_formula_units_Z 8
_cell_length_a 22.1066(5)
_cell_length_b 9.3979(4)
_cell_length_c 30.6163(6)
_cell_measurement_reflns_used 9985
_cell_measurement_temperature 173(2)
_cell_measurement_theta_max 27.56
_cell_measurement_theta_min 2.27
_cell_volume 6360.7(3)
_computing_cell_refinement '<i>SAINT</i> (Bruker, 2012)'
_computing_data_collection '<i>APEX2</i> (Bruker, 2012)'
_computing_data_reduction <i>SAINT</i>
_computing_molecular_graphics '<i>ORTEP-3</i> for Windows (Farrugia, 2012)'
_computing_publication_material 'WinGX publication routines (Farrugia, 2012) and PLATON (Spek, 2009)'
_computing_structure_refinement 'SHELXL-2018/3 (Sheldrick, 2018)'
_computing_structure_solution '<i>SHELXS97</i> (Sheldrick, 2008)'
_diffrn_ambient_temperature 173(2)
_diffrn_detector_area_resol_mean 8.3333
_diffrn_measured_fraction_theta_full 1.000
_diffrn_measured_fraction_theta_max 1.000
_diffrn_measurement_device_type 'Bruker APEX II QUAZAR three-circle diffractometer'
_diffrn_measurement_method '\f and \w scans'
_diffrn_radiation_type MoK\a
_diffrn_radiation_wavelength 0.71073
_diffrn_reflns_av_R_equivalents 0.0374
_diffrn_reflns_av_unetI/netI 0.0217
_diffrn_reflns_Laue_measured_fraction_full 1.000
_diffrn_reflns_Laue_measured_fraction_max 1.000
_diffrn_reflns_limit_h_max 28
_diffrn_reflns_limit_h_min -28
_diffrn_reflns_limit_k_max 12
_diffrn_reflns_limit_k_min -12
_diffrn_reflns_limit_l_max 39
_diffrn_reflns_limit_l_min -39
_diffrn_reflns_number 57800
_diffrn_reflns_point_group_measured_fraction_full 1.000
_diffrn_reflns_point_group_measured_fraction_max 1.000
_diffrn_reflns_theta_full 25.242
_diffrn_reflns_theta_max 27.484
_diffrn_reflns_theta_min 1.618
_exptl_absorpt_coefficient_mu 0.475
_exptl_absorpt_correction_type none
_exptl_crystal_colour colourless
_exptl_crystal_density_diffrn 1.453
_exptl_crystal_description block
_exptl_crystal_F_000 2896
_exptl_crystal_size_max 0.240
_exptl_crystal_size_mid 0.210
_exptl_crystal_size_min 0.180
_refine_diff_density_max 0.451
_refine_diff_density_min -0.349
_refine_diff_density_rms 0.057
_refine_ls_extinction_method none
_refine_ls_goodness_of_fit_ref 1.070
_refine_ls_hydrogen_treatment constr
_refine_ls_matrix_type full
_refine_ls_number_parameters 391
_refine_ls_number_reflns 7292
_refine_ls_number_restraints 0
_refine_ls_restrained_S_all 1.070
_refine_ls_R_factor_all 0.0406
_refine_ls_R_factor_gt 0.0354
_refine_ls_shift/su_max 0.001
_refine_ls_shift/su_mean 0.000
_refine_ls_structure_factor_coef Fsqd
_refine_ls_weighting_details 'w=1/[\s^2^(Fo^2^)+(0.0417P)^2^+5.0857P] where P=(Fo^2^+2Fc^2^)/3'
_refine_ls_weighting_scheme calc
_refine_ls_wR_factor_gt 0.0885
_refine_ls_wR_factor_ref 0.0913
_reflns_Friedel_coverage 0.000
_reflns_number_gt 6529
_reflns_number_total 7292
_reflns_threshold_expression 'I > 2\s(I)'
_cod_data_source_file d2nj05010b2.cif
_cod_data_source_block shelx_CCDC1
_cod_depositor_comments 'Adding full bibliography for 7062159--7062160.cif.'
_cod_database_code 7062160
_shelx_shelxl_version_number 2018/3
_shelx_space_group_comment
;
The symmetry employed for this shelxl refinement is uniquely defined
by the following loop, which should always be used as a source of
symmetry information in preference to the above space-group names.
They are only intended as comments.
;
_shelx_estimated_absorpt_t_min 0.895
_shelx_estimated_absorpt_t_max 0.919

loop_
_space_group_symop_operation_xyz
'x, y, z'
'-x+1/2, -y, z+1/2'
'x+1/2, -y+1/2, -z'
'-x, y+1/2, -z+1/2'
'-x, -y, -z'
'x-1/2, y, -z-1/2'
'-x-1/2, y-1/2, z'
'x, -y-1/2, z-1/2'

loop_
_atom_site_label
_atom_site_type_symbol
_atom_site_fract_x
_atom_site_fract_y
_atom_site_fract_z
_atom_site_U_iso_or_equiv
_atom_site_adp_type
_atom_site_occupancy
_atom_site_site_symmetry_order
_atom_site_calc_flag
_atom_site_refinement_flags_posn
_atom_site_refinement_flags_adp
_atom_site_refinement_flags_occupancy
_atom_site_disorder_assembly
_atom_site_disorder_group
P1 P 0.67799(2) 0.38823(5) 0.14421(2) 0.01679(10) Uani 1 1 d . . . . .
P2 P 0.58081(2) 0.23025(4) 0.17399(2) 0.01547(9) Uani 1 1 d . . . . .
P3 P 0.56572(2) 0.52229(4) 0.16653(2) 0.01572(10) Uani 1 1 d . . . . .
Cl1 Cl 0.54099(2) 0.09354(5) 0.13129(2) 0.02729(11) Uani 1 1 d . . . . .
Cl2 Cl 0.57320(2) 0.11388(5) 0.22900(2) 0.02335(10) Uani 1 1 d . . . . .
Cl3 Cl 0.57515(2) 0.98380(5) -0.05135(2) 0.03339(12) Uani 1 1 d . . . . .
N1 N 0.64931(6) 0.24183(16) 0.16265(5) 0.0217(3) Uani 1 1 d . . . . .
N2 N 0.54005(6) 0.36555(15) 0.17799(5) 0.0215(3) Uani 1 1 d . . . . .
N3 N 0.63356(7) 0.52048(15) 0.14838(5) 0.0206(3) Uani 1 1 d . . . . .
N4 N 0.52160(7) 0.61331(15) 0.13375(5) 0.0227(3) Uani 1 1 d . . . . .
N5 N 0.55325(7) 0.62763(15) 0.20846(5) 0.0207(3) Uani 1 1 d . . . . .
N6 N 0.70389(7) 0.36660(17) 0.09391(5) 0.0232(3) Uani 1 1 d . . . . .
N7 N 0.74522(7) 0.41271(18) 0.16579(5) 0.0236(3) Uani 1 1 d . . . . .
N8 N 0.67591(7) 0.52912(17) -0.10890(5) 0.0250(3) Uani 1 1 d . . . . .
C1 C 0.52518(9) 0.76225(18) 0.19540(6) 0.0239(4) Uani 1 1 d . . . . .
H1A H 0.555619 0.831827 0.187371 0.029 Uiso 1 1 calc R U . . .
H1B H 0.500589 0.800724 0.218831 0.029 Uiso 1 1 calc R U . . .
C2 C 0.48633(8) 0.72265(19) 0.15628(6) 0.0245(4) Uani 1 1 d . . . . .
H2A H 0.447467 0.685504 0.165574 0.029 Uiso 1 1 calc R U . . .
H2B H 0.479716 0.804383 0.137536 0.029 Uiso 1 1 calc R U . . .
C3 C 0.50472(9) 0.5697(2) 0.09018(6) 0.0256(4) Uani 1 1 d . . . . .
H3A H 0.461364 0.554117 0.089287 0.031 Uiso 1 1 calc R U . . .
H3B H 0.524354 0.479990 0.083549 0.031 Uiso 1 1 calc R U . . .
C4 C 0.52157(8) 0.67748(18) 0.05547(6) 0.0205(3) Uani 1 1 d . . . . .
C5 C 0.49072(8) 0.67835(19) 0.01568(6) 0.0229(4) Uani 1 1 d . . . . .
H5 H 0.458925 0.615214 0.011197 0.027 Uiso 1 1 calc R U . . .
C6 C 0.50691(8) 0.7721(2) -0.01721(6) 0.0249(4) Uani 1 1 d . . . . .
H6 H 0.486423 0.771729 -0.043737 0.030 Uiso 1 1 calc R U . . .
C7 C 0.55382(8) 0.86621(19) -0.01012(6) 0.0228(4) Uani 1 1 d . . . . .
C8 C 0.58418(8) 0.8694(2) 0.02917(6) 0.0255(4) Uani 1 1 d . . . . .
H8 H 0.615086 0.934865 0.033810 0.031 Uiso 1 1 calc R U . . .
C9 C 0.56815(8) 0.7741(2) 0.06170(6) 0.0251(4) Uani 1 1 d . . . . .
H9 H 0.588945 0.774913 0.088107 0.030 Uiso 1 1 calc R U . . .
C10 C 0.58839(9) 0.6185(2) 0.24848(6) 0.0259(4) Uani 1 1 d . . . . .
H10A H 0.605628 0.523907 0.250702 0.031 Uiso 1 1 calc R U . . .
H10B H 0.561521 0.631827 0.273199 0.031 Uiso 1 1 calc R U . . .
C11 C 0.63892(9) 0.7269(2) 0.25118(7) 0.0326(4) Uani 1 1 d . . . . .
H11A H 0.663943 0.706343 0.276023 0.049 Uiso 1 1 calc R U . . .
H11B H 0.621989 0.820423 0.254161 0.049 Uiso 1 1 calc R U . . .
H11C H 0.662890 0.722520 0.225066 0.049 Uiso 1 1 calc R U . . .
C12 C 0.75386(9) 0.4931(2) 0.20557(6) 0.0261(4) Uani 1 1 d . . . . .
H12A H 0.720745 0.475296 0.225110 0.039 Uiso 1 1 calc R U . . .
H12B H 0.755518 0.592757 0.198814 0.039 Uiso 1 1 calc R U . . .
H12C H 0.791037 0.464559 0.219199 0.039 Uiso 1 1 calc R U . . .
C13 C 0.79354(8) 0.4125(2) 0.13337(6) 0.0266(4) Uani 1 1 d . . . . .
H13A H 0.829213 0.365123 0.144716 0.032 Uiso 1 1 calc R U . . .
H13B H 0.804285 0.509008 0.125256 0.032 Uiso 1 1 calc R U . . .
C14 C 0.76834(8) 0.3324(2) 0.09438(6) 0.0289(4) Uani 1 1 d . . . . .
H14A H 0.787651 0.363423 0.067581 0.035 Uiso 1 1 calc R U . . .
H14B H 0.774489 0.230757 0.097705 0.035 Uiso 1 1 calc R U . . .
C15 C 0.66673(9) 0.2954(2) 0.06125(6) 0.0287(4) Uani 1 1 d . . . . .
H15A H 0.624755 0.298723 0.070414 0.034 Uiso 1 1 calc R U . . .
H15B H 0.678625 0.196245 0.059501 0.034 Uiso 1 1 calc R U . . .
C16 C 0.67225(8) 0.3622(2) 0.01640(6) 0.0234(4) Uani 1 1 d . . . . .
C17 C 0.66891(9) 0.5106(2) 0.01213(6) 0.0280(4) Uani 1 1 d . . . . .
H17 H 0.665963 0.566225 0.037175 0.034 Uiso 1 1 calc R U . . .
C18 C 0.66988(9) 0.5766(2) -0.02817(6) 0.0286(4) Uani 1 1 d . . . . .
H18 H 0.667912 0.675153 -0.030556 0.034 Uiso 1 1 calc R U . . .
C19 C 0.67390(8) 0.4906(2) -0.06515(6) 0.0226(4) Uani 1 1 d . . . . .
C20 C 0.67679(8) 0.3412(2) -0.06167(5) 0.0210(3) Uani 1 1 d . . . . .
C21 C 0.67665(8) 0.2774(2) -0.02048(5) 0.0218(3) Uani 1 1 d . . . . .
H21 H 0.679463 0.179000 -0.017838 0.026 Uiso 1 1 calc R U . . .
C22 C 0.67919(8) 0.2866(2) -0.10587(5) 0.0216(4) Uani 1 1 d . . . . .
C23 C 0.68133(8) 0.1507(2) -0.12387(6) 0.0252(4) Uani 1 1 d . . . . .
H23 H 0.681375 0.070699 -0.105986 0.030 Uiso 1 1 calc R U . . .
C24 C 0.68338(9) 0.1365(2) -0.16904(6) 0.0305(4) Uani 1 1 d . . . . .
H24 H 0.684551 0.046276 -0.181458 0.037 Uiso 1 1 calc R U . . .
C25 C 0.68371(9) 0.2562(3) -0.19590(6) 0.0328(5) Uani 1 1 d . . . . .
H25 H 0.685538 0.243994 -0.226012 0.039 Uiso 1 1 calc R U . . .
C26 C 0.68141(8) 0.3920(2) -0.17909(6) 0.0293(4) Uani 1 1 d . . . . .
H26 H 0.681595 0.471193 -0.197306 0.035 Uiso 1 1 calc R U . . .
C27 C 0.67879(8) 0.4067(2) -0.13368(6) 0.0233(4) Uani 1 1 d . . . . .
C28 C 0.66816(9) 0.6731(2) -0.12543(6) 0.0282(4) Uani 1 1 d . . . . .
H28A H 0.690872 0.683308 -0.152354 0.034 Uiso 1 1 calc R U . . .
H28B H 0.684600 0.739892 -0.104395 0.034 Uiso 1 1 calc R U . . .
C29 C 0.60269(9) 0.7096(2) -0.13395(7) 0.0344(5) Uani 1 1 d . . . . .
H29A H 0.599910 0.805368 -0.144650 0.052 Uiso 1 1 calc R U . . .
H29B H 0.580097 0.701232 -0.107295 0.052 Uiso 1 1 calc R U . . .
H29C H 0.586453 0.645317 -0.155318 0.052 Uiso 1 1 calc R U . . .

loop_
_atom_site_aniso_label
_atom_site_aniso_U_11
_atom_site_aniso_U_22
_atom_site_aniso_U_33
_atom_site_aniso_U_23
_atom_site_aniso_U_13
_atom_site_aniso_U_12
P1 0.0145(2) 0.0211(2) 0.01475(19) -0.00068(16) 0.00069(15) -0.00177(16)
P2 0.0160(2) 0.01259(19) 0.01785(19) 0.00062(15) -0.00059(15) -0.00010(15)
P3 0.0166(2) 0.01295(19) 0.01757(19) 0.00092(15) -0.00133(15) 0.00010(15)
Cl1 0.0373(3) 0.0200(2) 0.0245(2) -0.00235(16) -0.00993(18) -0.00527(18)
Cl2 0.0296(2) 0.0215(2) 0.01891(19) 0.00419(15) 0.00124(16) -0.00028(16)
Cl3 0.0405(3) 0.0334(3) 0.0262(2) 0.00443(19) 0.00197(19) -0.0095(2)
N1 0.0175(7) 0.0182(7) 0.0295(8) 0.0026(6) 0.0039(6) 0.0024(6)
N2 0.0148(7) 0.0151(7) 0.0348(8) 0.0019(6) 0.0019(6) 0.0000(5)
N3 0.0198(7) 0.0176(7) 0.0244(7) 0.0031(6) 0.0024(6) -0.0024(6)
N4 0.0266(8) 0.0188(7) 0.0226(7) 0.0007(6) -0.0056(6) 0.0062(6)
N5 0.0251(8) 0.0168(7) 0.0203(7) -0.0006(5) -0.0011(6) 0.0027(6)
N6 0.0187(7) 0.0353(9) 0.0156(6) -0.0041(6) 0.0026(5) -0.0045(6)
N7 0.0157(7) 0.0346(9) 0.0206(7) -0.0057(6) 0.0005(6) -0.0032(6)
N8 0.0272(8) 0.0262(8) 0.0215(7) 0.0024(6) -0.0018(6) 0.0026(6)
C1 0.0278(9) 0.0141(8) 0.0298(9) -0.0002(7) 0.0039(7) 0.0025(7)
C2 0.0235(9) 0.0179(8) 0.0322(9) 0.0040(7) 0.0000(7) 0.0047(7)
C3 0.0306(10) 0.0206(9) 0.0254(9) 0.0023(7) -0.0102(7) -0.0024(7)
C4 0.0206(8) 0.0180(8) 0.0228(8) 0.0003(6) -0.0047(7) 0.0027(7)
C5 0.0221(9) 0.0213(8) 0.0252(8) -0.0020(7) -0.0063(7) -0.0023(7)
C6 0.0272(9) 0.0276(9) 0.0200(8) -0.0018(7) -0.0066(7) -0.0008(7)
C7 0.0249(9) 0.0207(8) 0.0229(8) 0.0001(7) 0.0023(7) 0.0004(7)
C8 0.0211(9) 0.0249(9) 0.0306(9) -0.0006(7) -0.0055(7) -0.0044(7)
C9 0.0244(9) 0.0262(9) 0.0246(9) 0.0010(7) -0.0093(7) -0.0009(7)
C10 0.0303(10) 0.0292(10) 0.0184(8) -0.0018(7) -0.0012(7) 0.0010(8)
C11 0.0325(10) 0.0319(10) 0.0335(10) -0.0076(8) -0.0044(8) 0.0000(9)
C12 0.0228(9) 0.0327(10) 0.0229(8) -0.0046(7) -0.0036(7) -0.0022(8)
C13 0.0150(8) 0.0366(10) 0.0281(9) -0.0047(8) 0.0035(7) -0.0030(7)
C14 0.0204(9) 0.0405(11) 0.0257(9) -0.0070(8) 0.0060(7) -0.0020(8)
C15 0.0300(10) 0.0393(11) 0.0168(8) -0.0040(8) 0.0007(7) -0.0113(8)
C16 0.0189(8) 0.0326(10) 0.0187(8) -0.0024(7) -0.0002(6) -0.0040(7)
C17 0.0286(10) 0.0342(10) 0.0211(8) -0.0097(8) -0.0003(7) 0.0004(8)
C18 0.0301(10) 0.0262(10) 0.0294(9) -0.0044(8) -0.0028(8) 0.0030(8)
C19 0.0184(8) 0.0280(9) 0.0216(8) 0.0009(7) -0.0017(6) 0.0010(7)
C20 0.0168(8) 0.0277(9) 0.0184(8) -0.0023(7) -0.0006(6) -0.0010(7)
C21 0.0202(8) 0.0251(9) 0.0200(8) -0.0009(7) 0.0000(6) -0.0020(7)
C22 0.0162(8) 0.0298(9) 0.0188(8) -0.0011(7) -0.0001(6) 0.0003(7)
C23 0.0224(9) 0.0310(10) 0.0222(8) -0.0036(7) 0.0006(7) 0.0004(7)
C24 0.0261(10) 0.0401(11) 0.0253(9) -0.0113(8) -0.0001(7) 0.0021(8)
C25 0.0259(10) 0.0543(13) 0.0181(8) -0.0052(8) -0.0006(7) 0.0058(9)
C26 0.0236(9) 0.0451(12) 0.0192(8) 0.0039(8) -0.0003(7) 0.0037(8)
C27 0.0168(8) 0.0330(10) 0.0199(8) 0.0000(7) -0.0008(6) 0.0015(7)
C28 0.0256(9) 0.0289(10) 0.0301(9) 0.0065(8) -0.0026(7) 0.0000(8)
C29 0.0285(10) 0.0378(11) 0.0369(11) 0.0062(9) 0.0005(8) 0.0062(9)

loop_
_atom_type_symbol
_atom_type_description
_atom_type_scat_dispersion_real
_atom_type_scat_dispersion_imag
_atom_type_scat_source
C C 0.0033 0.0016 'International Tables Vol C Tables 4.2.6.8 and 6.1.1.4'
H H 0.0000 0.0000 'International Tables Vol C Tables 4.2.6.8 and 6.1.1.4'
Cl Cl 0.1484 0.1585 'International Tables Vol C Tables 4.2.6.8 and 6.1.1.4'
N N 0.0061 0.0033 'International Tables Vol C Tables 4.2.6.8 and 6.1.1.4'
P P 0.1023 0.0942 'International Tables Vol C Tables 4.2.6.8 and 6.1.1.4'

loop_
_geom_angle_atom_site_label_1
_geom_angle_atom_site_label_2
_geom_angle_atom_site_label_3
_geom_angle
_geom_angle_site_symmetry_1
_geom_angle_site_symmetry_3
_geom_angle_publ_flag
N3 P1 N1 113.29(8) . . ?
N3 P1 N7 114.67(8) . . ?
N1 P1 N7 109.48(8) . . ?
N3 P1 N6 112.61(8) . . ?
N1 P1 N6 110.85(8) . . ?
N7 P1 N6 94.49(7) . . ?
N1 P2 N2 121.40(8) . . ?
N1 P2 Cl2 107.78(6) . . ?
N2 P2 Cl2 109.14(6) . . ?
N1 P2 Cl1 108.76(6) . . ?
N2 P2 Cl1 108.35(6) . . ?
Cl2 P2 Cl1 99.11(3) . . ?
N3 P3 N2 113.25(8) . . ?
N3 P3 N4 110.52(8) . . ?
N2 P3 N4 113.53(8) . . ?
N3 P3 N5 115.77(8) . . ?
N2 P3 N5 108.67(8) . . ?
N4 P3 N5 93.67(8) . . ?
P2 N1 P1 121.24(9) . . ?
P2 N2 P3 121.45(9) . . ?
P1 N3 P3 128.00(9) . . ?
C3 N4 C2 119.80(15) . . ?
C3 N4 P3 124.80(12) . . ?
C2 N4 P3 113.26(12) . . ?
C10 N5 C1 120.49(14) . . ?
C10 N5 P3 122.23(12) . . ?
C1 N5 P3 112.20(12) . . ?
C15 N6 C14 117.12(15) . . ?
C15 N6 P1 119.99(12) . . ?
C14 N6 P1 110.80(12) . . ?
C12 N7 C13 118.52(15) . . ?
C12 N7 P1 122.10(12) . . ?
C13 N7 P1 112.88(12) . . ?
C27 N8 C19 108.35(15) . . ?
C27 N8 C28 126.13(15) . . ?
C19 N8 C28 125.06(16) . . ?
N5 C1 C2 104.07(14) . . ?
N5 C1 H1A 110.9 . . ?
C2 C1 H1A 110.9 . . ?
N5 C1 H1B 110.9 . . ?
C2 C1 H1B 110.9 . . ?
H1A C1 H1B 109.0 . . ?
N4 C2 C1 104.03(14) . . ?
N4 C2 H2A 111.0 . . ?
C1 C2 H2A 111.0 . . ?
N4 C2 H2B 111.0 . . ?
C1 C2 H2B 111.0 . . ?
H2A C2 H2B 109.0 . . ?
N4 C3 C4 113.26(15) . . ?
N4 C3 H3A 108.9 . . ?
C4 C3 H3A 108.9 . . ?
N4 C3 H3B 108.9 . . ?
C4 C3 H3B 108.9 . . ?
H3A C3 H3B 107.7 . . ?
C9 C4 C5 118.64(16) . . ?
C9 C4 C3 121.60(15) . . ?
C5 C4 C3 119.74(16) . . ?
C6 C5 C4 120.78(16) . . ?
C6 C5 H5 119.6 . . ?
C4 C5 H5 119.6 . . ?
C7 C6 C5 119.18(16) . . ?
C7 C6 H6 120.4 . . ?
C5 C6 H6 120.4 . . ?
C8 C7 C6 121.17(17) . . ?
C8 C7 Cl3 119.12(14) . . ?
C6 C7 Cl3 119.71(14) . . ?
C7 C8 C9 119.25(17) . . ?
C7 C8 H8 120.4 . . ?
C9 C8 H8 120.4 . . ?
C4 C9 C8 120.97(16) . . ?
C4 C9 H9 119.5 . . ?
C8 C9 H9 119.5 . . ?
N5 C10 C11 113.64(16) . . ?
N5 C10 H10A 108.8 . . ?
C11 C10 H10A 108.8 . . ?
N5 C10 H10B 108.8 . . ?
C11 C10 H10B 108.8 . . ?
H10A C10 H10B 107.7 . . ?
C10 C11 H11A 109.5 . . ?
C10 C11 H11B 109.5 . . ?
H11A C11 H11B 109.5 . . ?
C10 C11 H11C 109.5 . . ?
H11A C11 H11C 109.5 . . ?
H11B C11 H11C 109.5 . . ?
N7 C12 H12A 109.5 . . ?
N7 C12 H12B 109.5 . . ?
H12A C12 H12B 109.5 . . ?
N7 C12 H12C 109.5 . . ?
H12A C12 H12C 109.5 . . ?
H12B C12 H12C 109.5 . . ?
N7 C13 C14 105.50(14) . . ?
N7 C13 H13A 110.6 . . ?
C14 C13 H13A 110.6 . . ?
N7 C13 H13B 110.6 . . ?
C14 C13 H13B 110.6 . . ?
H13A C13 H13B 108.8 . . ?
N6 C14 C13 104.88(15) . . ?
N6 C14 H14A 110.8 . . ?
C13 C14 H14A 110.8 . . ?
N6 C14 H14B 110.8 . . ?
C13 C14 H14B 110.8 . . ?
H14A C14 H14B 108.8 . . ?
N6 C15 C16 112.75(15) . . ?
N6 C15 H15A 109.0 . . ?
C16 C15 H15A 109.0 . . ?
N6 C15 H15B 109.0 . . ?
C16 C15 H15B 109.0 . . ?
H15A C15 H15B 107.8 . . ?
C21 C16 C17 119.99(17) . . ?
C21 C16 C15 120.41(17) . . ?
C17 C16 C15 119.47(16) . . ?
C18 C17 C16 121.91(17) . . ?
C18 C17 H17 119.0 . . ?
C16 C17 H17 119.0 . . ?
C17 C18 C19 117.81(18) . . ?
C17 C18 H18 121.1 . . ?
C19 C18 H18 121.1 . . ?
N8 C19 C18 129.40(18) . . ?
N8 C19 C20 109.35(16) . . ?
C18 C19 C20 121.26(17) . . ?
C21 C20 C19 119.76(16) . . ?
C21 C20 C22 133.73(17) . . ?
C19 C20 C22 106.51(15) . . ?
C16 C21 C20 119.26(17) . . ?
C16 C21 H21 120.4 . . ?
C20 C21 H21 120.4 . . ?
C23 C22 C27 119.63(16) . . ?
C23 C22 C20 134.16(17) . . ?
C27 C22 C20 106.21(16) . . ?
C24 C23 C22 118.87(18) . . ?
C24 C23 H23 120.6 . . ?
C22 C23 H23 120.6 . . ?
C23 C24 C25 120.68(19) . . ?
C23 C24 H24 119.7 . . ?
C25 C24 H24 119.7 . . ?
C26 C25 C24 121.83(17) . . ?
C26 C25 H25 119.1 . . ?
C24 C25 H25 119.1 . . ?
C25 C26 C27 117.69(19) . . ?
C25 C26 H26 121.2 . . ?
C27 C26 H26 121.2 . . ?
N8 C27 C26 129.15(18) . . ?
N8 C27 C22 109.56(15) . . ?
C26 C27 C22 121.29(18) . . ?
N8 C28 C29 112.59(16) . . ?
N8 C28 H28A 109.1 . . ?
C29 C28 H28A 109.1 . . ?
N8 C28 H28B 109.1 . . ?
C29 C28 H28B 109.1 . . ?
H28A C28 H28B 107.8 . . ?
C28 C29 H29A 109.5 . . ?
C28 C29 H29B 109.5 . . ?
H29A C29 H29B 109.5 . . ?
C28 C29 H29C 109.5 . . ?
H29A C29 H29C 109.5 . . ?
H29B C29 H29C 109.5 . . ?

loop_
_geom_bond_atom_site_label_1
_geom_bond_atom_site_label_2
_geom_bond_distance
_geom_bond_site_symmetry_2
_geom_bond_publ_flag
P1 N3 1.5891(15) . ?
P1 N1 1.6166(15) . ?
P1 N7 1.6427(15) . ?
P1 N6 1.6557(14) . ?
P2 N1 1.5576(15) . ?
P2 N2 1.5632(15) . ?
P2 Cl2 2.0152(6) . ?
P2 Cl1 2.0334(6) . ?
P3 N3 1.5997(15) . ?
P3 N2 1.6171(15) . ?
P3 N4 1.6400(15) . ?
P3 N5 1.6444(15) . ?
Cl3 C7 1.7426(18) . ?
N4 C3 1.444(2) . ?
N4 C2 1.463(2) . ?
N5 C10 1.453(2) . ?
N5 C1 1.465(2) . ?
N6 C15 1.457(2) . ?
N6 C14 1.461(2) . ?
N7 C12 1.446(2) . ?
N7 C13 1.458(2) . ?
N8 C27 1.379(2) . ?
N8 C19 1.388(2) . ?
N8 C28 1.455(2) . ?
C1 C2 1.520(3) . ?
C1 H1A 0.9700 . ?
C1 H1B 0.9700 . ?
C2 H2A 0.9700 . ?
C2 H2B 0.9700 . ?
C3 C4 1.515(2) . ?
C3 H3A 0.9700 . ?
C3 H3B 0.9700 . ?
C4 C9 1.386(2) . ?
C4 C5 1.396(2) . ?
C5 C6 1.385(3) . ?
C5 H5 0.9300 . ?
C6 C7 1.380(3) . ?
C6 H6 0.9300 . ?
C7 C8 1.378(3) . ?
C8 C9 1.386(3) . ?
C8 H8 0.9300 . ?
C9 H9 0.9300 . ?
C10 C11 1.514(3) . ?
C10 H10A 0.9700 . ?
C10 H10B 0.9700 . ?
C11 H11A 0.9600 . ?
C11 H11B 0.9600 . ?
C11 H11C 0.9600 . ?
C12 H12A 0.9600 . ?
C12 H12B 0.9600 . ?
C12 H12C 0.9600 . ?
C13 C14 1.517(3) . ?
C13 H13A 0.9700 . ?
C13 H13B 0.9700 . ?
C14 H14A 0.9700 . ?
C14 H14B 0.9700 . ?
C15 C16 1.515(2) . ?
C15 H15A 0.9700 . ?
C15 H15B 0.9700 . ?
C16 C21 1.386(2) . ?
C16 C17 1.403(3) . ?
C17 C18 1.381(3) . ?
C17 H17 0.9300 . ?
C18 C19 1.394(3) . ?
C18 H18 0.9300 . ?
C19 C20 1.410(3) . ?
C20 C21 1.397(2) . ?
C20 C22 1.448(2) . ?
C21 H21 0.9300 . ?
C22 C23 1.392(3) . ?
C22 C27 1.414(3) . ?
C23 C24 1.390(3) . ?
C23 H23 0.9300 . ?
C24 C25 1.393(3) . ?
C24 H24 0.9300 . ?
C25 C26 1.377(3) . ?
C25 H25 0.9300 . ?
C26 C27 1.398(2) . ?
C26 H26 0.9300 . ?
C28 C29 1.510(3) . ?
C28 H28A 0.9700 . ?
C28 H28B 0.9700 . ?
C29 H29A 0.9600 . ?
C29 H29B 0.9600 . ?
C29 H29C 0.9600 . ?

loop_
_geom_torsion_atom_site_label_1
_geom_torsion_atom_site_label_2
_geom_torsion_atom_site_label_3
_geom_torsion_atom_site_label_4
_geom_torsion
_geom_torsion_site_symmetry_1
_geom_torsion_site_symmetry_2
_geom_torsion_site_symmetry_3
_geom_torsion_site_symmetry_4
_geom_torsion_publ_flag
N2 P2 N1 P1 -13.66(16) . . . . ?
Cl2 P2 N1 P1 -140.48(9) . . . . ?
Cl1 P2 N1 P1 112.99(10) . . . . ?
N3 P1 N1 P2 11.69(14) . . . . ?
N7 P1 N1 P2 141.05(10) . . . . ?
N6 P1 N1 P2 -116.03(11) . . . . ?
N1 P2 N2 P3 5.29(16) . . . . ?
Cl2 P2 N2 P3 131.49(9) . . . . ?
Cl1 P2 N2 P3 -121.55(10) . . . . ?
N3 P3 N2 P2 3.67(14) . . . . ?
N4 P3 N2 P2 130.77(11) . . . . ?
N5 P3 N2 P2 -126.47(11) . . . . ?
N1 P1 N3 P3 -2.28(15) . . . . ?
N7 P1 N3 P3 -128.96(11) . . . . ?
N6 P1 N3 P3 124.51(11) . . . . ?
N2 P3 N3 P1 -5.10(15) . . . . ?
N4 P3 N3 P1 -133.76(11) . . . . ?
N5 P3 N3 P1 121.37(12) . . . . ?
N3 P3 N4 C3 68.51(17) . . . . ?
N2 P3 N4 C3 -60.00(17) . . . . ?
N5 P3 N4 C3 -172.20(16) . . . . ?
N3 P3 N4 C2 -128.25(13) . . . . ?
N2 P3 N4 C2 103.24(13) . . . . ?
N5 P3 N4 C2 -8.96(14) . . . . ?
N3 P3 N5 C10 -54.66(16) . . . . ?
N2 P3 N5 C10 74.09(16) . . . . ?
N4 P3 N5 C10 -169.55(15) . . . . ?
N3 P3 N5 C1 100.18(13) . . . . ?
N2 P3 N5 C1 -131.08(12) . . . . ?
N4 P3 N5 C1 -14.72(13) . . . . ?
N3 P1 N6 C15 -80.90(16) . . . . ?
N1 P1 N6 C15 47.18(17) . . . . ?
N7 P1 N6 C15 160.01(16) . . . . ?
N3 P1 N6 C14 137.64(13) . . . . ?
N1 P1 N6 C14 -94.28(14) . . . . ?
N7 P1 N6 C14 18.55(15) . . . . ?
N3 P1 N7 C12 36.81(17) . . . . ?
N1 P1 N7 C12 -91.80(16) . . . . ?
N6 P1 N7 C12 154.22(15) . . . . ?
N3 P1 N7 C13 -114.42(14) . . . . ?
N1 P1 N7 C13 116.98(14) . . . . ?
N6 P1 N7 C13 3.00(15) . . . . ?
C10 N5 C1 C2 -172.44(15) . . . . ?
P3 N5 C1 C2 32.24(17) . . . . ?
C3 N4 C2 C1 -167.71(15) . . . . ?
P3 N4 C2 C1 28.13(17) . . . . ?
N5 C1 C2 N4 -35.86(18) . . . . ?
C2 N4 C3 C4 75.2(2) . . . . ?
P3 N4 C3 C4 -122.60(16) . . . . ?
N4 C3 C4 C9 24.5(2) . . . . ?
N4 C3 C4 C5 -157.03(16) . . . . ?
C9 C4 C5 C6 1.1(3) . . . . ?
C3 C4 C5 C6 -177.43(17) . . . . ?
C4 C5 C6 C7 -0.5(3) . . . . ?
C5 C6 C7 C8 -0.8(3) . . . . ?
C5 C6 C7 Cl3 179.44(14) . . . . ?
C6 C7 C8 C9 1.6(3) . . . . ?
Cl3 C7 C8 C9 -178.69(15) . . . . ?
C5 C4 C9 C8 -0.3(3) . . . . ?
C3 C4 C9 C8 178.17(17) . . . . ?
C7 C8 C9 C4 -1.0(3) . . . . ?
C1 N5 C10 C11 -54.7(2) . . . . ?
P3 N5 C10 C11 98.16(18) . . . . ?
C12 N7 C13 C14 -174.54(17) . . . . ?
P1 N7 C13 C14 -22.2(2) . . . . ?
C15 N6 C14 C13 -175.78(16) . . . . ?
P1 N6 C14 C13 -33.10(19) . . . . ?
N7 C13 C14 N6 33.5(2) . . . . ?
C14 N6 C15 C16 -79.1(2) . . . . ?
P1 N6 C15 C16 141.73(14) . . . . ?
N6 C15 C16 C21 137.70(18) . . . . ?
N6 C15 C16 C17 -46.4(2) . . . . ?
C21 C16 C17 C18 0.0(3) . . . . ?
C15 C16 C17 C18 -175.89(17) . . . . ?
C16 C17 C18 C19 0.4(3) . . . . ?
C27 N8 C19 C18 -178.95(18) . . . . ?
C28 N8 C19 C18 -6.3(3) . . . . ?
C27 N8 C19 C20 1.2(2) . . . . ?
C28 N8 C19 C20 173.82(16) . . . . ?
C17 C18 C19 N8 -179.71(18) . . . . ?
C17 C18 C19 C20 0.1(3) . . . . ?
N8 C19 C20 C21 178.79(15) . . . . ?
C18 C19 C20 C21 -1.1(3) . . . . ?
N8 C19 C20 C22 -1.4(2) . . . . ?
C18 C19 C20 C22 178.71(16) . . . . ?
C17 C16 C21 C20 -0.9(3) . . . . ?
C15 C16 C21 C20 174.89(16) . . . . ?
C19 C20 C21 C16 1.5(3) . . . . ?
C22 C20 C21 C16 -178.24(18) . . . . ?
C21 C20 C22 C23 1.1(4) . . . . ?
C19 C20 C22 C23 -178.59(19) . . . . ?
C21 C20 C22 C27 -179.16(19) . . . . ?
C19 C20 C22 C27 1.11(19) . . . . ?
C27 C22 C23 C24 0.4(3) . . . . ?
C20 C22 C23 C24 -179.97(19) . . . . ?
C22 C23 C24 C25 0.4(3) . . . . ?
C23 C24 C25 C26 -0.7(3) . . . . ?
C24 C25 C26 C27 0.1(3) . . . . ?
C19 N8 C27 C26 179.86(18) . . . . ?
C28 N8 C27 C26 7.3(3) . . . . ?
C19 N8 C27 C22 -0.5(2) . . . . ?
C28 N8 C27 C22 -173.00(17) . . . . ?
C25 C26 C27 N8 -179.66(18) . . . . ?
C25 C26 C27 C22 0.7(3) . . . . ?
C23 C22 C27 N8 179.35(16) . . . . ?
C20 C22 C27 N8 -0.40(19) . . . . ?
C23 C22 C27 C26 -1.0(3) . . . . ?
C20 C22 C27 C26 179.29(16) . . . . ?
C27 N8 C28 C29 83.2(2) . . . . ?
C19 N8 C28 C29 -88.1(2) . . . . ?
